data_5000396
loop_
_publ_author_name
'Jiajia Zhang'
'Douglas M. Ho'
'Robert A. Pascal'

_publ_section_title
;
Synthesis of an Extremely Crowded Naphthalene via a Stable Norbornadienone
;
_journal_name_full 'Journal of the American Chemical Society'
_journal_page_first 10919
_journal_page_last 10926
_journal_paper_doi 10.1021/ja011453m
_journal_volume 123
_journal_year 2001
_chemical_compound_source 'chemical synthesis'
_chemical_formula_iupac 'C47 H48 O'
_chemical_formula_moiety 'C47 H48 O'
_chemical_formula_structural 'C47 H48 O'
_chemical_formula_sum 'C47 H48 O'
_chemical_formula_weight 628.85
_chemical_name_systematic
; 
 1,2,4-Tri(t-butyl)-5,6,7,8-tetraphenyl-9-oxo-1,4-dihydro-1,4-methanonaphthalene
;
_space_group_IT_number 15
_symmetry_cell_setting monoclinic
_symmetry_space_group_name_Hall '-C 2yc'
_symmetry_space_group_name_H-M 'C 1 2/c 1'
_atom_sites_solution_hydrogens geom
_atom_sites_solution_primary direct
_atom_sites_solution_secondary difmap
_audit_creation_method SHELXL
_cell_angle_alpha 90.00
_cell_angle_beta 93.510(1)
_cell_angle_gamma 90.00
_cell_formula_units_Z 8
_cell_length_a 22.8785(5)
_cell_length_b 12.4546(3)
_cell_length_c 25.6155(5)
_cell_measurement_reflns_used 23848
_cell_measurement_temperature 200(2)
_cell_measurement_theta_max 24.98
_cell_measurement_theta_min 1.59
_cell_volume 7285.3(3)
_computing_cell_refinement DENZO-SMN
_computing_data_collection 'Nonius COLLECT'
_computing_data_reduction DENZO-SMN
_computing_molecular_graphics 'Siemens SHELXTL'
_computing_publication_material 'Siemens SHELXTL'
_computing_structure_refinement 'Siemens SHELXTL'
_computing_structure_solution 'Siemens SHELXTL'
_diffrn_ambient_temperature 200(2)
_diffrn_measurement_device 'Nonius KappaCCD'
_diffrn_measurement_method 'omega scans; 800 0.5-degree frames'
_diffrn_radiation_monochromator graphite
_diffrn_radiation_source 'fine-focus sealed tube'
_diffrn_radiation_type 'Mo K\a'
_diffrn_radiation_wavelength 0.71073
_diffrn_reflns_av_R_equivalents 0.0480
_diffrn_reflns_av_sigmaI/netI 0.0470
_diffrn_reflns_limit_h_max 27
_diffrn_reflns_limit_h_min 0
_diffrn_reflns_limit_k_max 14
_diffrn_reflns_limit_k_min 0
_diffrn_reflns_limit_l_max 30
_diffrn_reflns_limit_l_min -30
_diffrn_reflns_number 23848
_diffrn_reflns_theta_max 24.98
_diffrn_reflns_theta_min 1.59
_diffrn_standards_number 0
_exptl_absorpt_coefficient_mu 0.066
_exptl_absorpt_correction_type none
_exptl_crystal_colour Colorless
_exptl_crystal_density_diffrn 1.147
_exptl_crystal_description Needle
_exptl_crystal_F_000 2704
_exptl_crystal_size_max 0.25
_exptl_crystal_size_mid 0.16
_exptl_crystal_size_min 0.12
_refine_diff_density_max 0.156
_refine_diff_density_min -0.203
_refine_diff_density_rms 0.035
_refine_ls_extinction_coef none
_refine_ls_extinction_method none
_refine_ls_goodness_of_fit_all 1.028
_refine_ls_goodness_of_fit_obs 1.108
_refine_ls_hydrogen_treatment 'XYZ riding, U(H) = 1.2U(C) or 1.5U(Cmethyl)'
_refine_ls_matrix_type full
_refine_ls_number_parameters 442
_refine_ls_number_reflns 6407
_refine_ls_number_restraints 0
_refine_ls_restrained_S_all 1.029
_refine_ls_restrained_S_obs 1.108
_refine_ls_R_factor_all 0.0856
_refine_ls_R_factor_obs 0.0502
_refine_ls_shift/esd_max 0.000
_refine_ls_shift/esd_mean 0.000
_refine_ls_structure_factor_coef Fsqd
_refine_ls_weighting_details 'w=1/[\s^2^(Fo^2^)+(0.0549P)^2^+4.0221P] where P=(Fo^2^+2Fc^2^)/3'
_refine_ls_weighting_scheme calc
_refine_ls_wR_factor_all 0.1285
_refine_ls_wR_factor_obs 0.1122
_reflns_number_observed 4347
_reflns_number_total 6408
_reflns_observed_criterion >2sigma(I)
_cod_original_sg_symbol_H-M 'C 2/c'
_cod_original_formula_sum 'C47 H48 O1'
_cod_database_code 5000396

loop_
_symmetry_equiv_pos_as_xyz
'x, y, z'
'-x, y, -z+1/2'
'x+1/2, y+1/2, z'
'-x+1/2, y+1/2, -z+1/2'
'-x, -y, -z'
'x, -y, z-1/2'
'-x+1/2, -y+1/2, -z'
'x+1/2, -y+1/2, z-1/2'

loop_
_atom_site_aniso_label
_atom_site_aniso_U_11
_atom_site_aniso_U_22
_atom_site_aniso_U_33
_atom_site_aniso_U_23
_atom_site_aniso_U_13
_atom_site_aniso_U_12
O1 0.0375(8) 0.0585(10) 0.0336(8) 0.0044(6) -0.0038(6) -0.0011(7)
C1 0.0255(9) 0.0404(12) 0.0310(10) 0.0017(8) 0.0004(7) -0.0044(9)
C2 0.0320(10) 0.0363(12) 0.0299(10) 0.0004(8) 0.0011(8) -0.0032(9)
C3 0.0305(10) 0.0371(12) 0.0317(10) -0.0018(8) 0.0038(8) -0.0010(9)
C4 0.0242(9) 0.0376(12) 0.0319(10) -0.0024(8) 0.0006(7) -0.0001(8)
C4A 0.0228(9) 0.0400(12) 0.0262(9) -0.0035(8) -0.0008(7) -0.0011(8)
C5 0.0246(9) 0.0397(12) 0.0275(9) -0.0021(8) -0.0005(7) -0.0042(9)
C6 0.0293(10) 0.0386(12) 0.0311(10) -0.0018(8) -0.0008(7) -0.0023(9)
C7 0.0284(10) 0.0416(12) 0.0314(10) -0.0023(8) 0.0010(7) 0.0014(9)
C8 0.0235(10) 0.0425(13) 0.0309(10) -0.0009(8) 0.0018(7) -0.0001(9)
C8A 0.0249(10) 0.0392(12) 0.0254(9) -0.0017(8) 0.0002(7) -0.0036(9)
C9 0.0314(10) 0.0355(12) 0.0313(11) -0.0027(8) -0.0002(8) 0.0003(9)
C10 0.0294(10) 0.0469(13) 0.0339(10) 0.0057(9) 0.0026(8) -0.0055(9)
C11 0.0300(10) 0.0549(14) 0.0430(11) 0.0044(10) 0.0026(8) -0.0112(10)
C12 0.0433(12) 0.056(2) 0.0508(13) 0.0137(11) 0.0021(10) -0.0097(11)
C13 0.0358(11) 0.068(2) 0.0367(11) 0.0020(10) 0.0065(8) -0.0052(11)
C14 0.0363(11) 0.0497(14) 0.0338(10) -0.0043(9) -0.0010(8) -0.0085(10)
C15 0.0521(14) 0.060(2) 0.0584(14) -0.0158(12) 0.0038(11) -0.0226(12)
C16 0.0496(13) 0.075(2) 0.0448(12) -0.0013(11) -0.0106(10) -0.0014(12)
C17 0.0521(13) 0.067(2) 0.0362(11) -0.0136(10) 0.0022(9) -0.0113(12)
C18 0.0232(10) 0.0408(13) 0.0438(11) -0.0032(9) -0.0027(8) -0.0006(9)
C19 0.0265(10) 0.0556(15) 0.0599(13) -0.0072(11) 0.0038(9) 0.0014(10)
C20 0.0340(11) 0.0464(14) 0.0468(12) -0.0051(10) -0.0085(9) -0.0005(10)
C21 0.0338(11) 0.0500(14) 0.0576(13) -0.0045(11) -0.0064(9) 0.0061(10)
C22 0.0248(10) 0.0415(12) 0.0335(10) 0.0043(8) -0.0007(8) 0.0002(9)
C23 0.0282(10) 0.0474(13) 0.0440(11) 0.0062(9) -0.0047(8) -0.0056(9)
C24 0.0334(12) 0.066(2) 0.068(2) 0.0175(12) -0.0077(11) -0.0158(11)
C25 0.0319(12) 0.101(2) 0.066(2) 0.0272(15) 0.0098(11) -0.0096(13)
C26 0.0427(13) 0.099(2) 0.0426(12) 0.0133(13) 0.0114(10) 0.0040(13)
C27 0.0314(11) 0.070(2) 0.0365(11) 0.0021(10) 0.0006(8) -0.0028(11)
C28 0.0264(10) 0.0395(12) 0.0450(12) -0.0015(10) -0.0049(8) -0.0003(9)
C29 0.0617(15) 0.049(2) 0.0551(14) -0.0072(11) -0.0086(11) -0.0007(12)
C30 0.074(2) 0.045(2) 0.092(2) -0.0172(15) -0.0260(15) -0.0025(14)
C31 0.067(2) 0.042(2) 0.124(3) 0.007(2) -0.015(2) -0.0127(13)
C32 0.100(2) 0.054(2) 0.087(2) 0.020(2) 0.012(2) -0.016(2)
C33 0.074(2) 0.0447(15) 0.0537(14) 0.0044(11) 0.0082(11) -0.0089(12)
C34 0.0256(10) 0.0397(13) 0.0489(12) -0.0033(10) 0.0008(8) -0.0033(9)
C35 0.0587(15) 0.062(2) 0.0607(15) -0.0052(12) 0.0127(11) 0.0119(13)
C36 0.063(2) 0.061(2) 0.103(2) -0.015(2) 0.034(2) 0.0080(15)
C37 0.0314(13) 0.044(2) 0.134(3) 0.002(2) 0.0069(15) 0.0015(11)
C38 0.0495(14) 0.045(2) 0.096(2) 0.0092(14) -0.0232(13) -0.0015(12)
C39 0.0508(13) 0.0434(14) 0.0577(14) 0.0002(11) -0.0107(10) 0.0007(11)
C40 0.0265(10) 0.0392(12) 0.0523(12) 0.0031(9) 0.0001(9) 0.0002(9)
C41 0.0332(12) 0.060(2) 0.074(2) -0.0063(12) 0.0162(11) 0.0010(11)
C42 0.0369(14) 0.069(2) 0.114(2) 0.002(2) 0.0260(14) 0.0062(13)
C43 0.0274(13) 0.069(2) 0.143(3) 0.023(2) -0.002(2) 0.0011(13)
C44 0.0427(14) 0.061(2) 0.095(2) 0.0228(14) -0.0265(14) -0.0066(12)
C45 0.0367(12) 0.0497(15) 0.0607(14) 0.0139(11) -0.0118(10) -0.0057(10)

loop_
_atom_site_label
_atom_site_type_symbol
_atom_site_fract_x
_atom_site_fract_y
_atom_site_fract_z
_atom_site_U_iso_or_equiv
_atom_site_thermal_displace_type
_atom_site_occupancy
_atom_site_calc_flag
_atom_site_refinement_flags
_atom_site_disorder_group
O1 O 0.04512(5) 0.70626(12) 0.01946(5) 0.0435(4) Uani 1 d . .
C1 C 0.11248(7) 0.6744(2) 0.09891(7) 0.0324(4) Uani 1 d . .
C2 C 0.08789(8) 0.7290(2) 0.14890(6) 0.0328(4) Uani 1 d . .
C3 C 0.03085(8) 0.7050(2) 0.14799(7) 0.0330(4) Uani 1 d . .
H3 H 0.00559(8) 0.7298(2) 0.17349(7) 0.040 Uiso 1 calc R .
C4 C 0.01054(7) 0.6345(2) 0.10243(6) 0.0313(4) Uani 1 d . .
C4A C 0.04515(7) 0.5275(2) 0.11120(6) 0.0297(4) Uani 1 d . .
C5 C 0.02603(7) 0.4240(2) 0.12148(6) 0.0307(4) Uani 1 d . .
C6 C 0.06657(8) 0.3389(2) 0.12108(7) 0.0331(4) Uani 1 d . .
C7 C 0.12601(7) 0.3597(2) 0.11614(7) 0.0338(5) Uani 1 d . .
C8 C 0.14677(7) 0.4655(2) 0.11191(6) 0.0323(4) Uani 1 d . .
C8A C 0.10613(7) 0.5503(2) 0.10773(6) 0.0299(4) Uani 1 d . .
C9 C 0.05377(8) 0.6794(2) 0.06415(7) 0.0328(4) Uani 1 d . .
C10 C 0.16268(8) 0.7269(2) 0.06853(7) 0.0367(5) Uani 1 d . .
C11 C 0.22349(8) 0.7344(2) 0.09781(7) 0.0426(5) Uani 1 d . .
H11A H 0.2502(2) 0.7740(9) 0.0764(2) 0.064 Uiso 1 calc R .
H11B H 0.2388(2) 0.6619(2) 0.1046(4) 0.064 Uiso 1 calc R .
H11C H 0.22004(12) 0.7720(9) 0.1311(2) 0.064 Uiso 1 calc R .
C12 C 0.14477(9) 0.8433(2) 0.05340(8) 0.0500(6) Uani 1 d . .
H12A H 0.1779(2) 0.8799(4) 0.0386(5) 0.075 Uiso 1 calc R .
H12B H 0.1336(5) 0.8819(4) 0.08461(12) 0.075 Uiso 1 calc R .
H12C H 0.1115(4) 0.8417(2) 0.0274(4) 0.075 Uiso 1 calc R .
C13 C 0.17035(9) 0.6641(2) 0.01746(7) 0.0467(6) Uani 1 d . .
H13A H 0.2082(3) 0.6824(8) 0.0038(3) 0.070 Uiso 1 calc R .
H13B H 0.1387(3) 0.6831(8) -0.0084(2) 0.070 Uiso 1 calc R .
H13C H 0.1690(6) 0.5868(2) 0.02459(12) 0.070 Uiso 1 calc R .
C14 C 0.12030(8) 0.7831(2) 0.19629(7) 0.0400(5) Uani 1 d . .
C15 C 0.14777(10) 0.8921(2) 0.18483(8) 0.0568(6) Uani 1 d . .
H15A H 0.1785(4) 0.8825(2) 0.1602(4) 0.085 Uiso 1 calc R .
H15B H 0.1648(6) 0.9232(6) 0.21745(12) 0.085 Uiso 1 calc R .
H15C H 0.11757(15) 0.9404(4) 0.1695(5) 0.085 Uiso 1 calc R .
C16 C 0.16632(9) 0.7064(2) 0.22059(8) 0.0572(6) Uani 1 d . .
H16A H 0.1959(4) 0.6919(9) 0.1954(2) 0.086 Uiso 1 calc R .
H16B H 0.14749(14) 0.6389(5) 0.2299(5) 0.086 Uiso 1 calc R .
H16C H 0.1851(4) 0.7390(5) 0.2521(3) 0.086 Uiso 1 calc R .
C17 C 0.07665(9) 0.8049(2) 0.23851(7) 0.0517(6) Uani 1 d . .
H17A H 0.0588(5) 0.7371(2) 0.2487(4) 0.077 Uiso 1 calc R .
H17B H 0.0460(4) 0.8539(9) 0.2246(2) 0.077 Uiso 1 calc R .
H17C H 0.0973(2) 0.8375(11) 0.2692(2) 0.077 Uiso 1 calc R .
C18 C -0.05507(7) 0.6459(2) 0.08210(7) 0.0362(5) Uani 1 d . .
C19 C -0.09991(8) 0.6199(2) 0.12262(8) 0.0473(5) Uani 1 d . .
H19A H -0.1374(2) 0.6539(9) 0.1122(3) 0.071 Uiso 1 calc R .
H19B H -0.0857(3) 0.6472(10) 0.15696(14) 0.071 Uiso 1 calc R .
H19C H -0.1052(4) 0.5419(2) 0.1246(4) 0.071 Uiso 1 calc R .
C20 C -0.06787(8) 0.5765(2) 0.03331(7) 0.0429(5) Uani 1 d . .
H20A H -0.10947(14) 0.5822(8) 0.0220(3) 0.064 Uiso 1 calc R .
H20B H -0.0583(5) 0.5015(2) 0.04154(15) 0.064 Uiso 1 calc R .
H20C H -0.0441(4) 0.6015(7) 0.0052(2) 0.064 Uiso 1 calc R .
C21 C -0.06590(9) 0.7650(2) 0.06829(8) 0.0475(5) Uani 1 d . .
H21A H -0.1049(2) 0.7731(2) 0.0508(4) 0.071 Uiso 1 calc R .
H21B H -0.0363(3) 0.7896(3) 0.0450(4) 0.071 Uiso 1 calc R .
H21C H -0.0634(6) 0.8080(2) 0.10038(9) 0.071 Uiso 1 calc R .
C22 C -0.03303(7) 0.3981(2) 0.14019(7) 0.0334(4) Uani 1 d . .
C23 C -0.07363(8) 0.3338(2) 0.11225(7) 0.0402(5) Uani 1 d . .
H23 H -0.06618(8) 0.3102(2) 0.07802(7) 0.048 Uiso 1 calc R .
C24 C -0.12491(9) 0.3044(2) 0.13442(9) 0.0561(6) Uani 1 d . .
H24 H -0.15274(9) 0.2611(2) 0.11511(9) 0.067 Uiso 1 calc R .
C25 C -0.13601(10) 0.3372(2) 0.18409(10) 0.0660(7) Uani 1 d . .
H25 H -0.17137(10) 0.3165(2) 0.19892(10) 0.079 Uiso 1 calc R .
C26 C -0.09595(9) 0.3999(2) 0.21234(8) 0.0612(7) Uani 1 d . .
H26 H -0.10337(9) 0.4221(2) 0.24678(8) 0.073 Uiso 1 calc R .
C27 C -0.04470(8) 0.4303(2) 0.19025(7) 0.0459(5) Uani 1 d . .
H27 H -0.01716(8) 0.4739(2) 0.20972(7) 0.055 Uiso 1 calc R .
C28 C 0.04622(8) 0.2260(2) 0.12657(7) 0.0373(5) Uani 1 d . .
C29 C 0.03989(10) 0.1607(2) 0.08288(9) 0.0556(6) Uani 1 d . .
H29 H 0.05000(10) 0.1878(2) 0.04996(9) 0.067 Uiso 1 calc R .
C30 C 0.01916(11) 0.0569(2) 0.08617(12) 0.0718(8) Uani 1 d . .
H30 H 0.01524(11) 0.0134(2) 0.05571(12) 0.086 Uiso 1 calc R .
C31 C 0.00432(12) 0.0170(2) 0.13307(14) 0.0782(8) Uani 1 d . .
H31 H -0.00969(12) -0.0545(2) 0.13559(14) 0.094 Uiso 1 calc R .
C32 C 0.00979(13) 0.0804(2) 0.17608(12) 0.0800(8) Uani 1 d . .
H32 H -0.00118(13) 0.0531(2) 0.20870(12) 0.096 Uiso 1 calc R .
C33 C 0.03091(10) 0.1835(2) 0.17344(9) 0.0572(6) Uani 1 d . .
H33 H 0.03497(10) 0.2259(2) 0.20428(9) 0.069 Uiso 1 calc R .
C34 C 0.16779(8) 0.2668(2) 0.11863(7) 0.0381(5) Uani 1 d . .
C35 C 0.18623(10) 0.2197(2) 0.07360(9) 0.0600(6) Uani 1 d . .
H35 H 0.17337(10) 0.2480(2) 0.04044(9) 0.072 Uiso 1 calc R .
C36 C 0.22345(11) 0.1310(2) 0.07631(12) 0.0742(8) Uani 1 d . .
H36 H 0.23573(11) 0.0994(2) 0.04506(12) 0.089 Uiso 1 calc R .
C37 C 0.24221(10) 0.0898(2) 0.12338(14) 0.0698(8) Uani 1 d . .
H37 H 0.26734(10) 0.0290(2) 0.12511(14) 0.084 Uiso 1 calc R .
C38 C 0.22493(10) 0.1356(2) 0.16809(11) 0.0649(7) Uani 1 d . .
H38 H 0.23853(10) 0.1073(2) 0.20106(11) 0.078 Uiso 1 calc R .
C39 C 0.18785(9) 0.2230(2) 0.16597(9) 0.0512(6) Uani 1 d . .
H39 H 0.17587(9) 0.2535(2) 0.19757(9) 0.061 Uiso 1 calc R .
C40 C 0.21242(8) 0.4778(2) 0.11589(8) 0.0394(5) Uani 1 d . .
C41 C 0.24611(9) 0.4627(2) 0.07295(9) 0.0550(6) Uani 1 d . .
H41 H 0.22742(9) 0.4452(2) 0.03991(9) 0.066 Uiso 1 calc R .
C42 C 0.30617(10) 0.4728(2) 0.07780(12) 0.0725(8) Uani 1 d . .
H42 H 0.32857(10) 0.4632(2) 0.04813(12) 0.087 Uiso 1 calc R .
C43 C 0.33359(11) 0.4969(2) 0.12535(15) 0.0801(9) Uani 1 d . .
H43 H 0.37484(11) 0.5066(2) 0.12834(15) 0.096 Uiso 1 calc R .
C44 C 0.30161(10) 0.5069(2) 0.16874(11) 0.0674(7) Uani 1 d . .
H44 H 0.32083(10) 0.5214(2) 0.20191(11) 0.081 Uiso 1 calc R .
C45 C 0.24098(9) 0.4958(2) 0.16401(9) 0.0496(6) Uani 1 d . .
H45 H 0.21908(9) 0.5006(2) 0.19426(9) 0.060 Uiso 1 calc R .

loop_
_atom_type_symbol
_atom_type_description
_atom_type_scat_dispersion_real
_atom_type_scat_dispersion_imag
_atom_type_scat_source
C C 0.0033 0.0016 'International Tables Vol C Tables 4.2.6.8 and 6.1.1.4'
H H 0.0000 0.0000 'International Tables Vol C Tables 4.2.6.8 and 6.1.1.4'
O O 0.0106 0.0060 'International Tables Vol C Tables 4.2.6.8 and 6.1.1.4'

loop_
_geom_angle_atom_site_label_1
_geom_angle_atom_site_label_2
_geom_angle_atom_site_label_3
_geom_angle
_geom_angle_site_symmetry_1
_geom_angle_site_symmetry_3
_geom_angle_publ_flag
C9 C1 C10 109.25(14) . . yes
C9 C1 C8A 92.14(13) . . yes
C10 C1 C8A 123.9(2) . . yes
C9 C1 C2 96.19(13) . . yes
C10 C1 C2 122.0(2) . . yes
C8A C1 C2 105.42(13) . . yes
C3 C2 C14 122.3(2) . . yes
C3 C2 C1 106.52(15) . . yes
C14 C2 C1 130.4(2) . . yes
C2 C3 C4 113.4(2) . . yes
C2 C3 H3 123.30(11) . . ?
C4 C3 H3 123.30(9) . . ?
C3 C4 C9 95.84(14) . . yes
C3 C4 C4A 104.83(13) . . yes
C9 C4 C4A 93.55(13) . . yes
C3 C4 C18 116.62(15) . . yes
C9 C4 C18 113.30(14) . . yes
C4A C4 C18 126.4(2) . . yes
C5 C4A C8A 120.9(2) . . yes
C5 C4A C4 131.0(2) . . yes
C8A C4A C4 108.0(2) . . yes
C4A C5 C6 118.7(2) . . yes
C4A C5 C22 124.1(2) . . yes
C6 C5 C22 116.6(2) . . yes
C7 C6 C5 120.4(2) . . yes
C7 C6 C28 119.6(2) . . yes
C5 C6 C28 120.0(2) . . yes
C6 C7 C8 121.0(2) . . yes
C6 C7 C34 118.3(2) . . yes
C8 C7 C34 120.6(2) . . yes
C7 C8 C8A 119.0(2) . . yes
C7 C8 C40 115.5(2) . . yes
C8A C8 C40 125.5(2) . . yes
C8 C8A C4A 119.2(2) . . yes
C8 C8A C1 133.1(2) . . yes
C4A C8A C1 107.66(15) . . yes
O1 C9 C4 129.4(2) . . yes
O1 C9 C1 129.8(2) . . yes
C4 C9 C1 100.69(14) . . yes
C11 C10 C13 107.3(2) . . yes
C11 C10 C12 106.4(2) . . yes
C13 C10 C12 107.7(2) . . yes
C11 C10 C1 116.74(14) . . yes
C13 C10 C1 109.5(2) . . yes
C12 C10 C1 108.9(2) . . yes
C10 C11 H11A 109.47(10) . . ?
C10 C11 H11B 109.47(11) . . ?
H11A C11 H11B 109.5 . . ?
C10 C11 H11C 109.47(10) . . ?
H11A C11 H11C 109.5 . . ?
H11B C11 H11C 109.5 . . ?
C10 C12 H12A 109.47(10) . . ?
C10 C12 H12B 109.47(10) . . ?
H12A C12 H12B 109.5 . . ?
C10 C12 H12C 109.47(10) . . ?
H12A C12 H12C 109.5 . . ?
H12B C12 H12C 109.5 . . ?
C10 C13 H13A 109.47(10) . . ?
C10 C13 H13B 109.47(10) . . ?
H13A C13 H13B 109.5 . . ?
C10 C13 H13C 109.47(11) . . ?
H13A C13 H13C 109.5 . . ?
H13B C13 H13C 109.5 . . ?
C16 C14 C15 110.6(2) . . yes
C16 C14 C2 109.5(2) . . yes
C15 C14 C2 114.9(2) . . yes
C16 C14 C17 106.5(2) . . yes
C15 C14 C17 105.7(2) . . yes
C2 C14 C17 109.22(15) . . yes
C14 C15 H15A 109.47(11) . . ?
C14 C15 H15B 109.47(10) . . ?
H15A C15 H15B 109.5 . . ?
C14 C15 H15C 109.47(12) . . ?
H15A C15 H15C 109.5 . . ?
H15B C15 H15C 109.5 . . ?
C14 C16 H16A 109.47(11) . . ?
C14 C16 H16B 109.47(12) . . ?
H16A C16 H16B 109.5 . . ?
C14 C16 H16C 109.47(11) . . ?
H16A C16 H16C 109.5 . . ?
H16B C16 H16C 109.5 . . ?
C14 C17 H17A 109.47(12) . . ?
C14 C17 H17B 109.47(11) . . ?
H17A C17 H17B 109.5 . . ?
C14 C17 H17C 109.47(10) . . ?
H17A C17 H17C 109.5 . . ?
H17B C17 H17C 109.5 . . ?
C20 C18 C19 109.2(2) . . yes
C20 C18 C21 109.6(2) . . yes
C19 C18 C21 104.7(2) . . yes
C20 C18 C4 110.59(15) . . yes
C19 C18 C4 115.0(2) . . yes
C21 C18 C4 107.5(2) . . yes
C18 C19 H19A 109.47(10) . . ?
C18 C19 H19B 109.47(10) . . ?
H19A C19 H19B 109.5 . . ?
C18 C19 H19C 109.47(11) . . ?
H19A C19 H19C 109.5 . . ?
H19B C19 H19C 109.5 . . ?
C18 C20 H20A 109.47(10) . . ?
C18 C20 H20B 109.47(11) . . ?
H20A C20 H20B 109.5 . . ?
C18 C20 H20C 109.47(11) . . ?
H20A C20 H20C 109.5 . . ?
H20B C20 H20C 109.5 . . ?
C18 C21 H21A 109.47(10) . . ?
C18 C21 H21B 109.47(10) . . ?
H21A C21 H21B 109.5 . . ?
C18 C21 H21C 109.47(10) . . ?
H21A C21 H21C 109.5 . . ?
H21B C21 H21C 109.5 . . ?
C27 C22 C23 118.9(2) . . yes
C27 C22 C5 117.6(2) . . yes
C23 C22 C5 123.2(2) . . yes
C24 C23 C22 119.8(2) . . yes
C24 C23 H23 120.08(13) . . ?
C22 C23 H23 120.08(11) . . ?
C25 C24 C23 120.7(2) . . yes
C25 C24 H24 119.66(13) . . ?
C23 C24 H24 119.66(13) . . ?
C24 C25 C26 120.0(2) . . yes
C24 C25 H25 119.98(13) . . ?
C26 C25 H25 119.98(13) . . ?
C25 C26 C27 119.6(2) . . yes
C25 C26 H26 120.20(13) . . ?
C27 C26 H26 120.20(13) . . ?
C22 C27 C26 121.0(2) . . yes
C22 C27 H27 119.52(11) . . ?
C26 C27 H27 119.52(13) . . ?
C33 C28 C29 117.4(2) . . yes
C33 C28 C6 122.8(2) . . yes
C29 C28 C6 119.7(2) . . yes
C30 C29 C28 121.3(2) . . yes
C30 C29 H29 119.3(2) . . ?
C28 C29 H29 119.34(13) . . ?
C31 C30 C29 120.1(3) . . yes
C31 C30 H30 120.0(2) . . ?
C29 C30 H30 120.0(2) . . ?
C32 C31 C30 119.2(3) . . yes
C32 C31 H31 120.4(2) . . ?
C30 C31 H31 120.4(2) . . ?
C31 C32 C33 121.3(3) . . yes
C31 C32 H32 119.3(2) . . ?
C33 C32 H32 119.3(2) . . ?
C32 C33 C28 120.7(2) . . yes
C32 C33 H33 119.7(2) . . ?
C28 C33 H33 119.66(13) . . ?
C39 C34 C35 117.5(2) . . yes
C39 C34 C7 121.2(2) . . yes
C35 C34 C7 121.2(2) . . yes
C34 C35 C36 120.8(2) . . yes
C34 C35 H35 119.62(13) . . ?
C36 C35 H35 119.6(2) . . ?
C37 C36 C35 120.3(2) . . yes
C37 C36 H36 119.9(2) . . ?
C35 C36 H36 119.9(2) . . ?
C36 C37 C38 119.8(2) . . yes
C36 C37 H37 120.1(2) . . ?
C38 C37 H37 120.1(2) . . ?
C37 C38 C39 120.5(2) . . yes
C37 C38 H38 119.7(2) . . ?
C39 C38 H38 119.7(2) . . ?
C38 C39 C34 121.1(2) . . yes
C38 C39 H39 119.4(2) . . ?
C34 C39 H39 119.45(13) . . ?
C45 C40 C41 118.2(2) . . yes
C45 C40 C8 119.5(2) . . yes
C41 C40 C8 122.0(2) . . yes
C42 C41 C40 120.9(2) . . yes
C42 C41 H41 119.6(2) . . ?
C40 C41 H41 119.57(12) . . ?
C43 C42 C41 120.0(2) . . yes
C43 C42 H42 120.0(2) . . ?
C41 C42 H42 120.0(2) . . ?
C42 C43 C44 120.2(2) . . yes
C42 C43 H43 119.9(2) . . ?
C44 C43 H43 119.9(2) . . ?
C43 C44 C45 119.9(2) . . yes
C43 C44 H44 120.1(2) . . ?
C45 C44 H44 120.1(2) . . ?
C40 C45 C44 120.6(2) . . yes
C40 C45 H45 119.69(12) . . ?
C44 C45 H45 119.7(2) . . ?

loop_
_geom_bond_atom_site_label_1
_geom_bond_atom_site_label_2
_geom_bond_distance
_geom_bond_site_symmetry_2
_geom_bond_publ_flag
O1 C9 1.197(2) . yes
C1 C9 1.567(2) . yes
C1 C10 1.569(2) . yes
C1 C8A 1.570(3) . yes
C1 C2 1.583(2) . yes
C2 C3 1.338(2) . yes
C2 C14 1.539(2) . yes
C3 C4 1.510(2) . yes
C3 H3 0.95 . ?
C4 C9 1.540(2) . yes
C4 C4A 1.560(3) . yes
C4 C18 1.565(2) . yes
C4A C5 1.391(3) . yes
C4A C8A 1.432(2) . yes
C5 C6 1.409(3) . yes
C5 C22 1.496(2) . yes
C6 C7 1.398(2) . yes
C6 C28 1.491(3) . yes
C7 C8 1.406(3) . yes
C7 C34 1.500(3) . yes
C8 C8A 1.407(3) . yes
C8 C40 1.507(2) . yes
C10 C11 1.542(2) . yes
C10 C13 1.544(3) . yes
C10 C12 1.549(3) . yes
C11 H11A 0.98 . ?
C11 H11B 0.98 . ?
C11 H11C 0.98 . ?
C12 H12A 0.98 . ?
C12 H12B 0.98 . ?
C12 H12C 0.98 . ?
C13 H13A 0.98 . ?
C13 H13B 0.98 . ?
C13 H13C 0.98 . ?
C14 C16 1.526(3) . yes
C14 C15 1.532(3) . yes
C14 C17 1.540(3) . yes
C15 H15A 0.98 . ?
C15 H15B 0.98 . ?
C15 H15C 0.98 . ?
C16 H16A 0.98 . ?
C16 H16B 0.98 . ?
C16 H16C 0.98 . ?
C17 H17A 0.98 . ?
C17 H17B 0.98 . ?
C17 H17C 0.98 . ?
C18 C20 1.533(3) . yes
C18 C19 1.538(3) . yes
C18 C21 1.541(3) . yes
C19 H19A 0.98 . ?
C19 H19B 0.98 . ?
C19 H19C 0.98 . ?
C20 H20A 0.98 . ?
C20 H20B 0.98 . ?
C20 H20C 0.98 . ?
C21 H21A 0.98 . ?
C21 H21B 0.98 . ?
C21 H21C 0.98 . ?
C22 C27 1.385(3) . yes
C22 C23 1.390(3) . yes
C23 C24 1.384(3) . yes
C23 H23 0.95 . ?
C24 C25 1.375(3) . yes
C24 H24 0.95 . ?
C25 C26 1.375(3) . yes
C25 H25 0.95 . ?
C26 C27 1.386(3) . yes
C26 H26 0.95 . ?
C27 H27 0.95 . ?
C28 C33 1.376(3) . yes
C28 C29 1.384(3) . yes
C29 C30 1.381(3) . yes
C29 H29 0.95 . ?
C30 C31 1.362(4) . yes
C30 H30 0.95 . ?
C31 C32 1.355(4) . yes
C31 H31 0.95 . ?
C32 C33 1.376(3) . yes
C32 H32 0.95 . ?
C33 H33 0.95 . ?
C34 C39 1.382(3) . yes
C34 C35 1.383(3) . yes
C35 C36 1.393(3) . yes
C35 H35 0.95 . ?
C36 C37 1.356(4) . yes
C36 H36 0.95 . ?
C37 C38 1.360(4) . yes
C37 H37 0.95 . ?
C38 C39 1.378(3) . yes
C38 H38 0.95 . ?
C39 H39 0.95 . ?
C40 C45 1.378(3) . yes
C40 C41 1.394(3) . yes
C41 C42 1.378(3) . yes
C41 H41 0.95 . ?
C42 C43 1.368(4) . yes
C42 H42 0.95 . ?
C43 C44 1.373(4) . yes
C43 H43 0.95 . ?
C44 C45 1.392(3) . yes
C44 H44 0.95 . ?
C45 H45 0.95 . ?
